data_7215438
loop_
_publ_author_name
'Zeng, Rong-Hua'
'Peng, Guo'
'Qiu, Yong-Cai'
'Zheng, Sheng-Run'
'Li, Wei-Shan'
'Zhang, Wei-Xiong'
'Deng, Hong'
'Cai, Yue-Peng'

_publ_section_title
;
 Synthesis, crystal structures and properties of Ln(iii)--Cu(i)--Na(i) and
 Ln(iii)--Ag(i) heterometallic coordination polymers
;
_journal_issue 11
_journal_name_full CrystEngComm
_journal_page_first 3910
_journal_paper_doi 10.1039/c0ce00929f
_journal_volume 13
_journal_year 2011
_chemical_formula_moiety 'C38 H32 Cu6 Gd2 I5 N6 Na O20, 0.5(H4 O2)'
_chemical_formula_sum 'C38 H34 Cu6 Gd2 I5 N6 Na O21'
_chemical_formula_weight 2263.94
_chemical_name_systematic
;
?
;
_space_group_IT_number 2
_symmetry_cell_setting triclinic
_symmetry_space_group_name_Hall '-P 1'
_symmetry_space_group_name_H-M 'P -1'
_atom_sites_solution_hydrogens geom
_atom_sites_solution_primary direct
_atom_sites_solution_secondary difmap
_audit_creation_method SHELXL-97
_cell_angle_alpha 86.072(3)
_cell_angle_beta 79.964(3)
_cell_angle_gamma 72.880(2)
_cell_formula_units_Z 1
_cell_length_a 7.1322(15)
_cell_length_b 11.260(3)
_cell_length_c 18.161(4)
_cell_measurement_reflns_used 1912
_cell_measurement_temperature 293(2)
_cell_measurement_theta_max 26.19
_cell_measurement_theta_min 2.27
_cell_volume 1372.3(6)
_computing_cell_refinement 'Bruker SMART'
_computing_data_collection 'Bruker SMART'
_computing_data_reduction 'Bruker SAINT'
_computing_molecular_graphics 'Bruker SHELXTL'
_computing_publication_material 'Bruker SHELXTL'
_computing_structure_refinement 'Bruker SHELXTL'
_computing_structure_solution 'Bruker SHELXTL'
_diffrn_ambient_temperature 293(2)
_diffrn_measured_fraction_theta_full 0.983
_diffrn_measured_fraction_theta_max 0.983
_diffrn_measurement_device_type 'Bruker APEX-II area-detector diffractometer'
_diffrn_measurement_method '\f and \w scan'
_diffrn_radiation_monochromator graphite
_diffrn_radiation_source 'fine-focus sealed tube'
_diffrn_radiation_type MoK\a
_diffrn_radiation_wavelength 0.71073
_diffrn_reflns_av_R_equivalents 0.0279
_diffrn_reflns_av_sigmaI/netI 0.0599
_diffrn_reflns_limit_h_max 7
_diffrn_reflns_limit_h_min -8
_diffrn_reflns_limit_k_max 13
_diffrn_reflns_limit_k_min -13
_diffrn_reflns_limit_l_max 21
_diffrn_reflns_limit_l_min -21
_diffrn_reflns_number 7184
_diffrn_reflns_theta_full 25.20
_diffrn_reflns_theta_max 25.20
_diffrn_reflns_theta_min 1.89
_diffrn_standards_number 0
_exptl_absorpt_coefficient_mu 7.557
_exptl_absorpt_correction_T_max 0.230
_exptl_absorpt_correction_T_min 0.189
_exptl_absorpt_correction_type multi-scan
_exptl_absorpt_process_details SADABS
_exptl_crystal_colour colourless
_exptl_crystal_density_diffrn 2.740
_exptl_crystal_density_method 'not measured'
_exptl_crystal_description block
_exptl_crystal_F_000 1050
_exptl_crystal_size_max 0.23
_exptl_crystal_size_mid 0.22
_exptl_crystal_size_min 0.19
_refine_diff_density_max 1.257
_refine_diff_density_min -1.565
_refine_diff_density_rms 0.206
_refine_ls_extinction_method none
_refine_ls_goodness_of_fit_ref 1.029
_refine_ls_hydrogen_treatment mixed
_refine_ls_matrix_type full
_refine_ls_number_parameters 386
_refine_ls_number_reflns 4876
_refine_ls_number_restraints 9
_refine_ls_restrained_S_all 1.028
_refine_ls_R_factor_all 0.0581
_refine_ls_R_factor_gt 0.0405
_refine_ls_shift/su_max 0.003
_refine_ls_shift/su_mean 0.000
_refine_ls_structure_factor_coef Fsqd
_refine_ls_weighting_details 'calc w=1/[\s^2^(Fo^2^)+(0.0346P)^2^+3.2376P] where P=(Fo^2^+2Fc^2^)/3'
_refine_ls_weighting_scheme calc
_refine_ls_wR_factor_gt 0.0812
_refine_ls_wR_factor_ref 0.0906
_reflns_number_gt 3773
_reflns_number_total 4876
_reflns_threshold_expression >2sigma(I)
_cod_data_source_file c0ce00929f.txt
_cod_data_source_block 3
_cod_depositor_comments
;
The following automatic conversions were performed:

'_symmetry_cell_setting' value 'Triclinic' changed to 'triclinic'
according to
/usr/data/users/saulius/automatic-downloads/retrospective/RSC/lib/dictionaries/cif_core.dic
dictionary named 'cif_core.dic' version 2.4.2 from
2011-04-26.

'_exptl_absorpt_correction_type' value 'Multi-Scan'
changed to 'multi-scan' according to
/usr/data/users/saulius/automatic-downloads/retrospective/RSC/lib/dictionaries/cif_core.dic
dictionary named 'cif_core.dic' version 2.4.2 from 2011-04-26.

Automatic conversion script
Id: cif_fix_values 2281 2013-09-26 08:29:07Z andrius 
;
_cod_original_cell_volume 1372.2(5)
_cod_original_sg_symbol_H-M P-1
_cod_database_code 7215438

loop_
_symmetry_equiv_pos_as_xyz
'x, y, z'
'-x, -y, -z'

loop_
_atom_site_label
_atom_site_type_symbol
_atom_site_fract_x
_atom_site_fract_y
_atom_site_fract_z
_atom_site_U_iso_or_equiv
_atom_site_adp_type
_atom_site_occupancy
_atom_site_symmetry_multiplicity
_atom_site_calc_flag
_atom_site_refinement_flags
C1 C 0.6222(12) 0.6497(7) 0.3780(4) 0.0193(18) Uani 1 1 d .
C2 C 0.6086(12) 0.6195(7) 0.3001(5) 0.0201(19) Uani 1 1 d .
C3 C 0.6843(13) 0.4985(8) 0.2758(5) 0.031(2) Uani 1 1 d .
H3 H 0.7410 0.4341 0.3072 0.038 Uiso 1 1 calc R
C4 C 0.6724(14) 0.4768(8) 0.2024(5) 0.035(2) Uani 1 1 d .
H4 H 0.7209 0.3952 0.1861 0.042 Uiso 1 1 calc R
C5 C 0.5272(14) 0.6781(8) 0.1789(5) 0.031(2) Uani 1 1 d .
H5 H 0.4711 0.7410 0.1466 0.037 Uiso 1 1 calc R
C6 C 0.5331(13) 0.7091(8) 0.2499(5) 0.028(2) Uani 1 1 d .
H6 H 0.4854 0.7918 0.2640 0.033 Uiso 1 1 calc R
C7 C 0.8360(15) 0.7871(8) 0.6472(5) 0.031(2) Uani 1 1 d .
C8 C 0.8915(13) 0.8197(8) 0.7185(5) 0.025(2) Uani 1 1 d .
C9 C 1.0631(15) 0.8508(9) 0.7180(5) 0.035(2) Uani 1 1 d .
H9 H 1.1487 0.8538 0.6735 0.042 Uiso 1 1 calc R
C10 C 1.1068(15) 0.8777(10) 0.7852(5) 0.040(3) Uani 1 1 d .
H10 H 1.2254 0.8966 0.7847 0.048 Uiso 1 1 calc R
C11 C 0.8234(17) 0.8460(11) 0.8493(6) 0.055(3) Uani 1 1 d .
H11 H 0.7412 0.8422 0.8947 0.066 Uiso 1 1 calc R
C12 C 0.7685(16) 0.8187(10) 0.7850(5) 0.047(3) Uani 1 1 d .
H12 H 0.6493 0.7998 0.7868 0.056 Uiso 1 1 calc R
C13 C 0.8948(11) 0.4216(7) 0.6019(4) 0.0178(18) Uani 1 1 d .
C14 C 0.9013(12) 0.3922(7) 0.6827(4) 0.0188(18) Uani 1 1 d .
C15 C 0.8279(12) 0.4848(8) 0.7363(5) 0.026(2) Uani 1 1 d .
H15 H 0.7661 0.5662 0.7225 0.032 Uiso 1 1 calc R
C16 C 0.8481(14) 0.4543(8) 0.8101(5) 0.033(2) Uani 1 1 d .
H16 H 0.8047 0.5174 0.8450 0.039 Uiso 1 1 calc R
C17 C 0.9970(14) 0.2487(8) 0.7818(5) 0.031(2) Uani 1 1 d .
H17 H 1.0536 0.1676 0.7974 0.037 Uiso 1 1 calc R
C18 C 0.9880(12) 0.2726(8) 0.7067(5) 0.025(2) Uani 1 1 d .
H18 H 1.0399 0.2086 0.6726 0.030 Uiso 1 1 calc R
C19 C 0.3972(12) 0.9940(7) 0.5174(4) 0.0181(18) Uani 1 1 d .
N1 N 0.5973(10) 0.5632(7) 0.1542(4) 0.0275(17) Uani 1 1 d .
N2 N 0.9898(12) 0.8778(7) 0.8496(4) 0.035(2) Uani 1 1 d .
N3 N 0.9271(11) 0.3384(7) 0.8332(4) 0.0280(17) Uani 1 1 d .
O1 O 0.5752(9) 0.7626(5) 0.3965(3) 0.0266(14) Uani 1 1 d .
O2 O 0.6910(9) 0.5636(5) 0.4224(3) 0.0252(14) Uani 1 1 d .
O3 O 0.6580(10) 0.7856(6) 0.6484(3) 0.0364(16) Uani 1 1 d .
O4 O 0.9648(10) 0.7633(6) 0.5896(4) 0.0439(18) Uani 1 1 d .
O5 O 0.7935(9) 0.5278(5) 0.5855(3) 0.0300(15) Uani 1 1 d .
O6 O 0.9923(8) 0.3395(5) 0.5556(3) 0.0251(13) Uani 1 1 d .
O7 O 0.3875(8) 0.8885(5) 0.5404(3) 0.0258(14) Uani 1 1 d .
O8 O 0.2523(8) 1.0892(5) 0.5186(3) 0.0242(13) Uani 1 1 d .
O9 O 0.3903(9) 0.6560(5) 0.5551(4) 0.0312(15) Uani 1 1 d D
H9A H 0.318(11) 0.713(5) 0.581(4) 0.047 Uiso 1 1 d D
H9B H 0.358(13) 0.592(4) 0.563(5) 0.047 Uiso 1 1 d D
O10 O 0.1708(12) 0.8942(9) 0.4018(6) 0.078(3) Uani 1 1 d D
H10A H 0.278(9) 0.840(8) 0.400(8) 0.117 Uiso 1 1 d D
H10B H 0.185(18) 0.957(7) 0.379(8) 0.117 Uiso 1 1 d D
O11 O 0.603(2) 0.9785(15) 0.3001(10) 0.061(4) Uani 0.50 1 d PD
H11A H 0.494(16) 1.01(2) 0.288(13) 0.092 Uiso 0.50 1 d PD
H11B H 0.59(3) 0.929(19) 0.335(10) 0.092 Uiso 0.50 1 d PD
I3 I 1.23588(9) 0.08750(5) 0.94402(3) 0.03278(17) Uani 1 1 d .
Cu3 Cu 0.9395(2) 0.29410(13) 0.94325(7) 0.0480(4) Uani 1 1 d .
Cu2 Cu 1.0520(2) 0.91860(15) 0.94705(7) 0.0591(4) Uani 1 1 d .
Cu1 Cu 0.60857(19) 0.51998(11) 0.04763(6) 0.0401(3) Uani 1 1 d .
Na1 Na -0.0219(14) 1.0406(8) 0.4889(5) 0.048(3) Uani 0.50 1 d P
I2 I 1.0000 0.5000 1.0000 0.0429(3) Uani 1 2 d S
I1 I 0.59591(9) 0.29345(5) 0.02858(3) 0.03030(16) Uani 1 1 d .
Gd1 Gd 0.69348(6) 0.71416(3) 0.52090(2) 0.01679(12) Uani 1 1 d .

loop_
_atom_site_aniso_label
_atom_site_aniso_U_11
_atom_site_aniso_U_22
_atom_site_aniso_U_33
_atom_site_aniso_U_23
_atom_site_aniso_U_13
_atom_site_aniso_U_12
C1 0.019(4) 0.025(5) 0.016(4) -0.001(4) -0.007(4) -0.008(4)
C2 0.016(4) 0.027(4) 0.022(5) -0.002(4) -0.014(4) -0.006(4)
C3 0.043(6) 0.023(5) 0.021(5) -0.006(4) -0.009(4) 0.005(4)
C4 0.045(6) 0.031(5) 0.032(6) -0.008(4) -0.013(5) -0.009(5)
C5 0.038(6) 0.037(5) 0.027(5) 0.003(4) -0.015(5) -0.021(5)
C6 0.031(5) 0.024(5) 0.034(5) 0.000(4) -0.010(4) -0.014(4)
C7 0.038(6) 0.030(5) 0.024(5) -0.006(4) -0.007(5) -0.006(4)
C8 0.024(5) 0.032(5) 0.020(5) -0.004(4) -0.008(4) -0.005(4)
C9 0.042(6) 0.047(6) 0.019(5) -0.003(4) -0.002(5) -0.018(5)
C10 0.029(6) 0.066(7) 0.034(6) -0.018(5) 0.000(5) -0.025(5)
C11 0.055(7) 0.098(10) 0.026(6) -0.014(6) -0.001(5) -0.042(7)
C12 0.050(7) 0.071(8) 0.032(6) -0.012(5) -0.013(6) -0.030(6)
C13 0.014(4) 0.023(4) 0.018(5) 0.000(4) -0.003(4) -0.007(3)
C14 0.018(4) 0.019(4) 0.018(4) 0.002(3) -0.002(4) -0.004(3)
C15 0.027(5) 0.022(5) 0.028(5) 0.009(4) -0.006(4) -0.007(4)
C16 0.037(6) 0.033(5) 0.028(5) -0.003(4) -0.004(5) -0.008(4)
C17 0.035(5) 0.019(5) 0.037(6) 0.002(4) -0.009(5) -0.005(4)
C18 0.021(5) 0.031(5) 0.021(5) 0.002(4) -0.002(4) -0.007(4)
C19 0.019(4) 0.018(4) 0.017(4) -0.005(3) 0.000(4) -0.006(3)
N1 0.025(4) 0.036(4) 0.020(4) -0.001(3) -0.006(3) -0.007(3)
N2 0.044(5) 0.049(5) 0.022(4) -0.011(4) -0.006(4) -0.025(4)
N3 0.027(4) 0.037(5) 0.021(4) 0.008(3) -0.009(3) -0.010(4)
O1 0.036(4) 0.019(3) 0.022(3) -0.003(2) -0.010(3) -0.002(3)
O2 0.037(4) 0.024(3) 0.019(3) 0.002(3) -0.008(3) -0.014(3)
O3 0.043(4) 0.039(4) 0.031(4) -0.015(3) -0.015(3) -0.008(3)
O4 0.039(4) 0.056(5) 0.025(4) -0.011(3) -0.010(3) 0.009(3)
O5 0.040(4) 0.018(3) 0.024(3) 0.004(3) -0.005(3) 0.003(3)
O6 0.023(3) 0.028(3) 0.019(3) -0.004(3) 0.004(3) -0.003(3)
O7 0.022(3) 0.010(3) 0.041(4) 0.005(3) -0.004(3) -0.001(2)
O8 0.019(3) 0.013(3) 0.039(4) -0.001(3) -0.004(3) -0.004(2)
O9 0.028(4) 0.021(3) 0.042(4) -0.002(3) 0.003(3) -0.007(3)
O10 0.052(5) 0.088(7) 0.083(7) -0.033(6) -0.032(5) 0.014(5)
O11 0.078(12) 0.037(10) 0.061(12) 0.005(8) -0.005(10) -0.009(9)
I3 0.0375(4) 0.0325(3) 0.0310(4) 0.0038(3) -0.0100(3) -0.0125(3)
Cu3 0.0551(9) 0.0621(9) 0.0248(7) 0.0080(6) -0.0103(6) -0.0137(7)
Cu2 0.0675(10) 0.0959(12) 0.0320(8) -0.0221(8) -0.0038(7) -0.0490(9)
Cu1 0.0507(8) 0.0483(8) 0.0257(7) -0.0047(6) -0.0132(6) -0.0162(6)
Na1 0.035(5) 0.085(9) 0.033(6) 0.007(5) -0.003(4) -0.034(6)
I2 0.0282(5) 0.0525(6) 0.0515(6) -0.0268(5) 0.0033(5) -0.0167(4)
I1 0.0309(3) 0.0273(3) 0.0333(4) 0.0021(3) -0.0064(3) -0.0092(3)
Gd1 0.0214(2) 0.0133(2) 0.0158(2) -0.00033(15) -0.00482(17) -0.00413(16)

loop_
_atom_type_symbol
_atom_type_description
_atom_type_scat_dispersion_real
_atom_type_scat_dispersion_imag
_atom_type_scat_source
C C 0.0033 0.0016 'International Tables Vol C Tables 4.2.6.8 and 6.1.1.4'
H H 0.0000 0.0000 'International Tables Vol C Tables 4.2.6.8 and 6.1.1.4'
N N 0.0061 0.0033 'International Tables Vol C Tables 4.2.6.8 and 6.1.1.4'
O O 0.0106 0.0060 'International Tables Vol C Tables 4.2.6.8 and 6.1.1.4'
Cu Cu 0.3201 1.2651 'International Tables Vol C Tables 4.2.6.8 and 6.1.1.4'
Gd Gd -0.1653 3.9035 'International Tables Vol C Tables 4.2.6.8 and 6.1.1.4'
I I -0.4742 1.8119 'International Tables Vol C Tables 4.2.6.8 and 6.1.1.4'
Na Na 0.0362 0.0249 'International Tables Vol C Tables 4.2.6.8 and 6.1.1.4'

loop_
_geom_angle_atom_site_label_1
_geom_angle_atom_site_label_2
_geom_angle_atom_site_label_3
_geom_angle
_geom_angle_site_symmetry_1
_geom_angle_site_symmetry_3
O2 C1 O1 120.8(7) . .
O2 C1 C2 119.8(7) . .
O1 C1 C2 119.3(7) . .
C6 C2 C3 117.7(8) . .
C6 C2 C1 122.3(7) . .
C3 C2 C1 119.9(7) . .
C2 C3 C4 117.3(8) . .
C2 C3 H3 121.4 . .
C4 C3 H3 121.4 . .
N1 C4 C3 124.9(8) . .
N1 C4 H4 117.5 . .
C3 C4 H4 117.5 . .
N1 C5 C6 123.2(8) . .
N1 C5 H5 118.4 . .
C6 C5 H5 118.4 . .
C2 C6 C5 120.5(8) . .
C2 C6 H6 119.8 . .
C5 C6 H6 119.8 . .
O4 C7 O3 122.3(8) . .
O4 C7 C8 119.6(8) . .
O3 C7 C8 118.0(8) . .
C12 C8 C9 118.7(8) . .
C12 C8 C7 119.9(8) . .
C9 C8 C7 121.4(8) . .
C8 C9 C10 118.6(9) . .
C8 C9 H9 120.7 . .
C10 C9 H9 120.7 . .
N2 C10 C9 123.5(9) . .
N2 C10 H10 118.3 . .
C9 C10 H10 118.3 . .
N2 C11 C12 122.9(10) . .
N2 C11 H11 118.6 . .
C12 C11 H11 118.6 . .
C8 C12 C11 119.0(10) . .
C8 C12 H12 120.5 . .
C11 C12 H12 120.5 . .
O5 C13 O6 125.0(7) . .
O5 C13 C14 116.9(7) . .
O6 C13 C14 118.1(7) . .
C18 C14 C15 117.8(7) . .
C18 C14 C13 120.8(7) . .
C15 C14 C13 121.4(7) . .
C16 C15 C14 119.3(8) . .
C16 C15 H15 120.4 . .
C14 C15 H15 120.4 . .
N3 C16 C15 122.7(8) . .
N3 C16 H16 118.7 . .
C15 C16 H16 118.7 . .
N3 C17 C18 122.5(8) . .
N3 C17 H17 118.7 . .
C18 C17 H17 118.7 . .
C17 C18 C14 119.5(8) . .
C17 C18 H18 120.2 . .
C14 C18 H18 120.2 . .
O7 C19 O8 125.2(7) . .
O7 C19 C19 117.1(9) . 2_676
O8 C19 C19 117.6(8) . 2_676
O7 C19 Na1 67.6(4) . 2_576
O8 C19 Na1 62.8(4) . 2_576
C19 C19 Na1 153.6(7) 2_676 2_576
C4 N1 C5 116.3(8) . .
C4 N1 Cu1 120.5(6) . .
C5 N1 Cu1 123.1(6) . .
C10 N2 C11 117.2(8) . .
C10 N2 Cu2 123.5(6) . .
C11 N2 Cu2 119.3(7) . .
C16 N3 C17 118.2(8) . .
C16 N3 Cu3 121.9(6) . .
C17 N3 Cu3 119.9(6) . .
C1 O1 Gd1 94.6(4) . .
C1 O2 Gd1 93.2(5) . .
C7 O3 Gd1 98.4(5) . .
C7 O4 Na1 115.1(6) . 2_676
C7 O4 Gd1 88.2(5) . .
Na1 O4 Gd1 100.6(3) 2_676 .
C13 O5 Gd1 160.4(6) . .
C13 O6 Gd1 137.6(5) . 2_766
C19 O7 Gd1 118.1(5) . .
C19 O7 Na1 86.3(5) . 2_576
Gd1 O7 Na1 141.2(3) . 2_576
C19 O8 Na1 110.5(5) . .
C19 O8 Gd1 119.8(5) . 2_676
Na1 O8 Gd1 119.6(3) . 2_676
C19 O8 Na1 91.1(5) . 2_576
Na1 O8 Na1 22.3(4) . 2_576
Gd1 O8 Na1 141.9(3) 2_676 2_576
Gd1 O9 H9A 103(6) . .
Gd1 O9 H9B 137(6) . .
H9A O9 H9B 113(4) . .
Na1 O10 Na1 24.4(4) 2_576 .
Na1 O10 H10A 117(10) 2_576 .
Na1 O10 H10A 135(10) . .
Na1 O10 H10B 104(10) 2_576 .
Na1 O10 H10B 81(10) . .
H10A O10 H10B 110(2) . .
H11A O11 H11B 110(4) . .
Cu2 I3 Cu2 60.09(5) 1_545 2_767
Cu2 I3 Cu3 101.52(6) 1_545 .
Cu2 I3 Cu3 69.77(5) 2_767 .
N3 Cu3 I3 105.3(2) . .
N3 Cu3 I1 115.8(2) . 1_556
I3 Cu3 I1 116.57(5) . 1_556
N3 Cu3 I2 104.2(2) . .
I3 Cu3 I2 115.01(5) . .
I1 Cu3 I2 99.57(5) 1_556 .
N3 Cu3 Cu2 141.2(2) . 2_767
I3 Cu3 Cu2 54.50(4) . 2_767
I1 Cu3 Cu2 63.28(4) 1_556 2_767
I2 Cu3 Cu2 114.31(5) . 2_767
N2 Cu2 I3 117.5(2) . 1_565
N2 Cu2 I3 110.6(2) . 2_767
I3 Cu2 I3 119.91(5) 1_565 2_767
N2 Cu2 Cu2 144.3(3) . 2_777
I3 Cu2 Cu2 60.01(6) 1_565 2_777
I3 Cu2 Cu2 59.90(6) 2_767 2_777
N2 Cu2 I1 103.1(2) . 2_766
I3 Cu2 I1 94.76(5) 1_565 2_766
I3 Cu2 I1 107.53(6) 2_767 2_766
Cu2 Cu2 I1 112.57(8) 2_777 2_766
N2 Cu2 Cu3 110.3(2) . 2_767
I3 Cu2 Cu3 127.49(6) 1_565 2_767
I3 Cu2 Cu3 55.73(4) 2_767 2_767
Cu2 Cu2 Cu3 92.57(8) 2_777 2_767
I1 Cu2 Cu3 52.82(4) 2_766 2_767
N1 Cu1 I1 115.0(2) . .
N1 Cu1 I1 112.6(2) . 2_665
I1 Cu1 I1 119.45(5) . 2_665
N1 Cu1 Cu1 143.2(2) . 2_665
I1 Cu1 Cu1 59.92(5) . 2_665
I1 Cu1 Cu1 59.53(5) 2_665 2_665
N1 Cu1 I2 97.4(2) . 1_554
I1 Cu1 I2 101.84(4) . 1_554
I1 Cu1 I2 106.85(5) 2_665 1_554
Cu1 Cu1 I2 119.41(7) 2_665 1_554
Na1 Na1 O10 87.8(13) 2_576 2_576
Na1 Na1 O10 67.8(13) 2_576 .
O10 Na1 O10 155.6(4) 2_576 .
Na1 Na1 O8 90.0(11) 2_576 .
O10 Na1 O8 86.3(4) 2_576 .
O10 Na1 O8 93.4(4) . .
Na1 Na1 O8 67.7(11) 2_576 2_576
O10 Na1 O8 92.6(4) 2_576 2_576
O10 Na1 O8 78.5(4) . 2_576
O8 Na1 O8 157.7(4) . 2_576
Na1 Na1 O7 116.9(12) 2_576 2_576
O10 Na1 O7 82.2(4) 2_576 2_576
O10 Na1 O7 108.2(4) . 2_576
O8 Na1 O7 150.1(4) . 2_576
O8 Na1 O7 50.9(2) 2_576 2_576
Na1 Na1 O4 153.7(14) 2_576 2_676
O10 Na1 O4 106.5(5) 2_576 2_676
O10 Na1 O4 96.2(4) . 2_676
O8 Na1 O4 69.5(3) . 2_676
O8 Na1 O4 131.6(4) 2_576 2_676
O7 Na1 O4 87.4(3) 2_576 2_676
Na1 Na1 C19 90.9(11) 2_576 2_576
O10 Na1 C19 81.4(4) 2_576 2_576
O10 Na1 C19 98.3(4) . 2_576
O8 Na1 C19 167.6(5) . 2_576
O8 Na1 C19 26.1(2) 2_576 2_576
O7 Na1 C19 26.0(2) 2_576 2_576
O4 Na1 C19 112.7(3) 2_676 2_576
Na1 Na1 Gd1 120.6(12) 2_576 2_676
O10 Na1 Gd1 89.7(4) 2_576 2_676
O10 Na1 Gd1 102.4(4) . 2_676
O8 Na1 Gd1 30.66(17) . 2_676
O8 Na1 Gd1 171.5(3) 2_576 2_676
O7 Na1 Gd1 121.5(3) 2_576 2_676
O4 Na1 Gd1 40.04(19) 2_676 2_676
C19 Na1 Gd1 147.1(3) 2_576 2_676
Na1 Na1 H10B 86.8(18) 2_576 .
O10 Na1 H10B 171(3) 2_576 .
O10 Na1 H10B 20.3(7) . .
O8 Na1 H10B 86(3) . .
O8 Na1 H10B 92(3) 2_576 .
O7 Na1 H10B 107(4) 2_576 .
O4 Na1 H10B 75.9(8) 2_676 .
C19 Na1 H10B 106(3) 2_576 .
Gd1 Na1 H10B 87(3) 2_676 .
Cu1 I2 Cu1 180.00(5) 1_556 2_766
Cu1 I2 Cu3 104.97(4) 1_556 2_767
Cu1 I2 Cu3 75.03(4) 2_766 2_767
Cu1 I2 Cu3 75.03(4) 1_556 .
Cu1 I2 Cu3 104.97(4) 2_766 .
Cu3 I2 Cu3 180.0 2_767 .
Cu1 I1 Cu1 60.55(5) . 2_665
Cu1 I1 Cu3 78.48(4) . 1_554
Cu1 I1 Cu3 92.63(5) 2_665 1_554
Cu1 I1 Cu2 118.22(4) . 2_766
Cu1 I1 Cu2 155.05(5) 2_665 2_766
Cu3 I1 Cu2 63.90(4) 1_554 2_766
O5 Gd1 O6 88.3(2) . 2_766
O5 Gd1 O8 148.1(2) . 2_676
O6 Gd1 O8 76.05(19) 2_766 2_676
O5 Gd1 O9 77.0(2) . .
O6 Gd1 O9 143.4(2) 2_766 .
O8 Gd1 O9 130.82(19) 2_676 .
O5 Gd1 O3 78.4(2) . .
O6 Gd1 O3 120.2(2) 2_766 .
O8 Gd1 O3 85.6(2) 2_676 .
O9 Gd1 O3 89.8(2) . .
O5 Gd1 O7 131.8(2) . .
O6 Gd1 O7 139.74(19) 2_766 .
O8 Gd1 O7 67.02(18) 2_676 .
O9 Gd1 O7 64.79(19) . .
O3 Gd1 O7 73.4(2) . .
O5 Gd1 O1 131.26(19) . .
O6 Gd1 O1 82.33(19) 2_766 .
O8 Gd1 O1 74.66(18) 2_676 .
O9 Gd1 O1 82.8(2) . .
O3 Gd1 O1 145.75(19) . .
O7 Gd1 O1 73.19(19) . .
O5 Gd1 O2 80.29(19) . .
O6 Gd1 O2 71.63(19) 2_766 .
O8 Gd1 O2 119.19(18) 2_676 .
O9 Gd1 O2 73.0(2) . .
O3 Gd1 O2 155.1(2) . .
O7 Gd1 O2 112.94(19) . .
O1 Gd1 O2 51.33(17) . .
O5 Gd1 O4 80.5(2) . .
O6 Gd1 O4 69.5(2) 2_766 .
O8 Gd1 O4 68.0(2) 2_676 .
O9 Gd1 O4 138.0(2) . .
O3 Gd1 O4 50.9(2) . .
O7 Gd1 O4 108.66(19) . .
O1 Gd1 O4 137.4(2) . .
O2 Gd1 O4 136.89(19) . .
O5 Gd1 Na1 118.33(19) . 2_676
O6 Gd1 Na1 63.2(2) 2_766 2_676
O8 Gd1 Na1 29.76(17) 2_676 2_676
O9 Gd1 Na1 152.6(2) . 2_676
O3 Gd1 Na1 72.9(2) . 2_676
O7 Gd1 Na1 89.54(19) . 2_676
O1 Gd1 Na1 99.55(17) . 2_676
O2 Gd1 Na1 129.4(2) . 2_676
O4 Gd1 Na1 39.37(19) . 2_676

loop_
_geom_bond_atom_site_label_1
_geom_bond_atom_site_label_2
_geom_bond_distance
_geom_bond_site_symmetry_2
C1 O2 1.258(9) .
C1 O1 1.268(9) .
C1 C2 1.504(10) .
C2 C6 1.365(11) .
C2 C3 1.381(11) .
C3 C4 1.394(11) .
C3 H3 0.9300 .
C4 N1 1.319(11) .
C4 H4 0.9300 .
C5 N1 1.321(11) .
C5 C6 1.368(12) .
C5 H5 0.9300 .
C6 H6 0.9300 .
C7 O4 1.253(11) .
C7 O3 1.271(11) .
C7 C8 1.515(11) .
C8 C12 1.365(13) .
C8 C9 1.367(12) .
C9 C10 1.384(12) .
C9 H9 0.9300 .
C10 N2 1.312(12) .
C10 H10 0.9300 .
C11 N2 1.337(12) .
C11 C12 1.375(13) .
C11 H11 0.9300 .
C12 H12 0.9300 .
C13 O5 1.248(9) .
C13 O6 1.252(9) .
C13 C14 1.489(11) .
C14 C18 1.382(11) .
C14 C15 1.396(11) .
C15 C16 1.381(12) .
C15 H15 0.9300 .
C16 N3 1.332(11) .
C16 H16 0.9300 .
C17 N3 1.346(11) .
C17 C18 1.380(12) .
C17 H17 0.9300 .
C18 H18 0.9300 .
C19 O7 1.248(9) .
C19 O8 1.250(9) .
C19 C19 1.533(16) 2_676
C19 Na1 2.838(12) 2_576
N1 Cu1 2.010(7) .
N2 Cu2 2.012(7) .
N3 Cu3 2.036(7) .
O1 Gd1 2.517(5) .
O2 Gd1 2.552(5) .
O3 Gd1 2.451(6) .
O4 Na1 2.640(10) 2_676
O4 Gd1 2.678(6) .
O5 Gd1 2.315(5) .
O6 Gd1 2.356(6) 2_766
O7 Gd1 2.459(5) .
O7 Na1 2.630(11) 2_576
O8 Na1 2.335(11) .
O8 Gd1 2.399(5) 2_676
O8 Na1 2.524(11) 2_576
O9 Gd1 2.409(6) .
O9 H9A 0.81(2) .
O9 H9B 0.81(2) .
O10 Na1 2.148(14) 2_576
O10 Na1 2.318(14) .
O10 H10A 0.822(10) .
O10 H10B 0.82(10) .
O11 H11A 0.82(2) .
O11 H11B 0.82(2) .
I3 Cu2 2.6015(15) 1_545
I3 Cu2 2.6044(17) 2_767
I3 Cu3 2.6439(15) .
Cu3 I1 2.6633(16) 1_556
Cu3 I2 2.7738(15) .
Cu3 Cu2 3.002(2) 2_767
Cu2 I3 2.6015(15) 1_565
Cu2 I3 2.6044(17) 2_767
Cu2 Cu2 2.606(3) 2_777
Cu2 I1 2.9858(18) 2_766
Cu2 Cu3 3.002(2) 2_767
Cu1 I1 2.6270(14) .
Cu1 I1 2.6376(14) 2_665
Cu1 Cu1 2.654(2) 2_665
Cu1 I2 2.7218(14) 1_554
Na1 Na1 0.959(15) 2_576
Na1 O10 2.148(14) 2_576
Na1 O8 2.524(11) 2_576
Na1 O7 2.630(11) 2_576
Na1 O4 2.640(10) 2_676
Na1 C19 2.838(12) 2_576
Na1 Gd1 4.091(9) 2_676
Na1 H10B 2.33(15) .
I2 Cu1 2.7218(14) 1_556
I2 Cu1 2.7218(14) 2_766
I2 Cu3 2.7739(15) 2_767
I1 Cu1 2.6376(14) 2_665
I1 Cu3 2.6633(16) 1_554
I1 Cu2 2.9858(19) 2_766
Gd1 O6 2.356(6) 2_766
Gd1 O8 2.399(5) 2_676
Gd1 Na1 4.091(9) 2_676

loop_
_geom_torsion_atom_site_label_1
_geom_torsion_atom_site_label_2
_geom_torsion_atom_site_label_3
_geom_torsion_atom_site_label_4
_geom_torsion
_geom_torsion_site_symmetry_1
_geom_torsion_site_symmetry_4
O2 C1 C2 C6 179.2(8) . .
O1 C1 C2 C6 -5.1(12) . .
O2 C1 C2 C3 -4.5(12) . .
O1 C1 C2 C3 171.2(8) . .
C6 C2 C3 C4 -1.8(13) . .
C1 C2 C3 C4 -178.3(8) . .
C2 C3 C4 N1 1.2(15) . .
C3 C2 C6 C5 2.3(13) . .
C1 C2 C6 C5 178.6(8) . .
N1 C5 C6 C2 -2.0(14) . .
O4 C7 C8 C12 -165.5(9) . .
O3 C7 C8 C12 14.9(13) . .
O4 C7 C8 C9 14.7(13) . .
O3 C7 C8 C9 -165.0(8) . .
C12 C8 C9 C10 1.2(14) . .
C7 C8 C9 C10 -179.0(8) . .
C8 C9 C10 N2 -1.6(16) . .
C9 C8 C12 C11 -1.5(15) . .
C7 C8 C12 C11 178.6(9) . .
N2 C11 C12 C8 2.3(18) . .
O5 C13 C14 C18 171.6(7) . .
O6 C13 C14 C18 -9.3(12) . .
O5 C13 C14 C15 -11.0(12) . .
O6 C13 C14 C15 168.0(7) . .
C18 C14 C15 C16 1.3(12) . .
C13 C14 C15 C16 -176.1(8) . .
C14 C15 C16 N3 -3.1(14) . .
N3 C17 C18 C14 -1.1(14) . .
C15 C14 C18 C17 0.7(12) . .
C13 C14 C18 C17 178.1(8) . .
C3 C4 N1 C5 -0.8(14) . .
C3 C4 N1 Cu1 175.4(8) . .
C6 C5 N1 C4 1.2(13) . .
C6 C5 N1 Cu1 -174.9(7) . .
C9 C10 N2 C11 2.3(16) . .
C9 C10 N2 Cu2 -179.3(8) . .
C12 C11 N2 C10 -2.6(17) . .
C12 C11 N2 Cu2 178.9(9) . .
C15 C16 N3 C17 2.7(14) . .
C15 C16 N3 Cu3 -176.1(7) . .
C18 C17 N3 C16 -0.6(13) . .
C18 C17 N3 Cu3 178.3(7) . .
O2 C1 O1 Gd1 3.6(8) . .
C2 C1 O1 Gd1 -172.1(6) . .
O1 C1 O2 Gd1 -3.5(8) . .
C2 C1 O2 Gd1 172.1(6) . .
O4 C7 O3 Gd1 3.9(10) . .
C8 C7 O3 Gd1 -176.5(6) . .
O3 C7 O4 Na1 97.4(9) . 2_676
C8 C7 O4 Na1 -82.3(9) . 2_676
O3 C7 O4 Gd1 -3.5(9) . .
C8 C7 O4 Gd1 176.8(7) . .
O6 C13 O5 Gd1 -35(2) . .
C14 C13 O5 Gd1 144.3(13) . .
O5 C13 O6 Gd1 83.2(10) . 2_766
C14 C13 O6 Gd1 -95.7(9) . 2_766
O8 C19 O7 Gd1 174.7(6) . .
C19 C19 O7 Gd1 -3.0(11) 2_676 .
Na1 C19 O7 Gd1 148.3(5) 2_576 .
O8 C19 O7 Na1 26.4(8) . 2_576
C19 C19 O7 Na1 -151.3(9) 2_676 2_576
O7 C19 O8 Na1 -38.9(10) . .
C19 C19 O8 Na1 138.8(8) 2_676 .
Na1 C19 O8 Na1 -11.3(5) 2_576 .
O7 C19 O8 Gd1 175.9(6) . 2_676
C19 C19 O8 Gd1 -6.4(11) 2_676 2_676
Na1 C19 O8 Gd1 -156.5(5) 2_576 2_676
O7 C19 O8 Na1 -27.5(9) . 2_576
C19 C19 O8 Na1 150.1(8) 2_676 2_576
C16 N3 Cu3 I3 -156.0(7) . .
C17 N3 Cu3 I3 25.2(7) . .
C16 N3 Cu3 I1 73.7(7) . 1_556
C17 N3 Cu3 I1 -105.2(6) . 1_556
C16 N3 Cu3 I2 -34.5(7) . .
C17 N3 Cu3 I2 146.6(6) . .
C16 N3 Cu3 Cu2 152.4(6) . 2_767
C17 N3 Cu3 Cu2 -26.5(8) . 2_767
Cu2 I3 Cu3 N3 -91.0(2) 1_545 .
Cu2 I3 Cu3 N3 -142.9(2) 2_767 .
Cu2 I3 Cu3 I1 38.87(6) 1_545 1_556
Cu2 I3 Cu3 I1 -13.00(5) 2_767 1_556
Cu2 I3 Cu3 I2 154.88(5) 1_545 .
Cu2 I3 Cu3 I2 103.01(5) 2_767 .
Cu2 I3 Cu3 Cu2 51.87(5) 1_545 2_767
C10 N2 Cu2 I3 35.2(9) . 1_565
C11 N2 Cu2 I3 -146.4(8) . 1_565
C10 N2 Cu2 I3 178.0(7) . 2_767
C11 N2 Cu2 I3 -3.7(9) . 2_767
C10 N2 Cu2 Cu2 111.2(8) . 2_777
C11 N2 Cu2 Cu2 -70.4(10) . 2_777
C10 N2 Cu2 I1 -67.3(8) . 2_766
C11 N2 Cu2 I1 111.1(8) . 2_766
C10 N2 Cu2 Cu3 -122.2(8) . 2_767
C11 N2 Cu2 Cu3 56.2(9) . 2_767
C4 N1 Cu1 I1 30.9(8) . .
C5 N1 Cu1 I1 -153.3(6) . .
C4 N1 Cu1 I1 172.3(6) . 2_665
C5 N1 Cu1 I1 -11.8(7) . 2_665
C4 N1 Cu1 Cu1 103.4(7) . 2_665
C5 N1 Cu1 Cu1 -80.7(8) . 2_665
C4 N1 Cu1 I2 -75.9(7) . 1_554
C5 N1 Cu1 I2 99.9(7) . 1_554
Na1 O10 Na1 O10 0.000(2) 2_576 2_576
Na1 O10 Na1 O8 88.6(11) 2_576 .
Na1 O10 Na1 O8 -70.4(11) 2_576 2_576
Na1 O10 Na1 O7 -112.3(13) 2_576 2_576
Na1 O10 Na1 O4 158.4(13) 2_576 2_676
Na1 O10 Na1 C19 -87.5(11) 2_576 2_576
Na1 O10 Na1 Gd1 118.2(12) 2_576 2_676
C19 O8 Na1 Na1 31.2(15) . 2_576
Gd1 O8 Na1 Na1 176.4(12) 2_676 2_576
C19 O8 Na1 O10 119.0(6) . 2_576
Gd1 O8 Na1 O10 -95.8(4) 2_676 2_576
Na1 O8 Na1 O10 87.8(13) 2_576 2_576
C19 O8 Na1 O10 -36.6(6) . .
Gd1 O8 Na1 O10 108.7(4) 2_676 .
Na1 O8 Na1 O10 -67.7(13) 2_576 .
C19 O8 Na1 O8 31.2(15) . 2_576
Gd1 O8 Na1 O8 176.4(12) 2_676 2_576
Na1 O8 Na1 O8 0.000(3) 2_576 2_576
C19 O8 Na1 O7 -173.7(9) . 2_576
Gd1 O8 Na1 O7 -28.5(11) 2_676 2_576
Na1 O8 Na1 O7 155(2) 2_576 2_576
C19 O8 Na1 O4 -131.9(6) . 2_676
Gd1 O8 Na1 O4 13.3(4) 2_676 2_676
Na1 O8 Na1 O4 -163.1(14) 2_576 2_676
C19 O8 Na1 C19 125.2(17) . 2_576
Gd1 O8 Na1 C19 -89.6(18) 2_676 2_576
Na1 O8 Na1 C19 94(2) 2_576 2_576
C19 O8 Na1 Gd1 -145.2(7) . 2_676
Na1 O8 Na1 Gd1 -176.4(12) 2_576 2_676
N3 Cu3 I2 Cu1 103.1(2) . 1_556
I3 Cu3 I2 Cu1 -142.12(6) . 1_556
I1 Cu3 I2 Cu1 -16.72(4) 1_556 1_556
Cu2 Cu3 I2 Cu1 -81.62(6) 2_767 1_556
N3 Cu3 I2 Cu1 -76.9(2) . 2_766
I3 Cu3 I2 Cu1 37.88(6) . 2_766
I1 Cu3 I2 Cu1 163.28(4) 1_556 2_766
Cu2 Cu3 I2 Cu1 98.38(6) 2_767 2_766
N3 Cu3 I2 Cu3 -75(100) . 2_767
I3 Cu3 I2 Cu3 40(100) . 2_767
I1 Cu3 I2 Cu3 165(100) 1_556 2_767
Cu2 Cu3 I2 Cu3 100(100) 2_767 2_767
N1 Cu1 I1 Cu1 138.6(2) . 2_665
I1 Cu1 I1 Cu1 0.0 2_665 2_665
I2 Cu1 I1 Cu1 -117.28(7) 1_554 2_665
N1 Cu1 I1 Cu3 -121.7(2) . 1_554
I1 Cu1 I1 Cu3 99.72(6) 2_665 1_554
Cu1 Cu1 I1 Cu3 99.72(6) 2_665 1_554
I2 Cu1 I1 Cu3 -17.57(4) 1_554 1_554
N1 Cu1 I1 Cu2 -69.9(2) . 2_766
I1 Cu1 I1 Cu2 151.48(6) 2_665 2_766
Cu1 Cu1 I1 Cu2 151.48(6) 2_665 2_766
I2 Cu1 I1 Cu2 34.20(6) 1_554 2_766
C13 O5 Gd1 O6 -10.5(16) . 2_766
C13 O5 Gd1 O8 -70.2(17) . 2_676
C13 O5 Gd1 O9 135.8(16) . .
C13 O5 Gd1 O3 -131.8(16) . .
C13 O5 Gd1 O7 173.4(15) . .
C13 O5 Gd1 O1 67.8(17) . .
C13 O5 Gd1 O2 61.2(16) . .
C13 O5 Gd1 O4 -80.0(16) . .
C13 O5 Gd1 Na1 -68.6(17) . 2_676
C7 O3 Gd1 O5 85.2(5) . .
C7 O3 Gd1 O6 4.1(6) . 2_766
C7 O3 Gd1 O8 -67.0(5) . 2_676
C7 O3 Gd1 O9 162.0(5) . .
C7 O3 Gd1 O7 -134.3(6) . .
C7 O3 Gd1 O1 -121.3(6) . .
C7 O3 Gd1 O2 116.8(6) . .
C7 O3 Gd1 O4 -2.0(5) . .
C7 O3 Gd1 Na1 -39.5(5) . 2_676
C19 O7 Gd1 O5 153.4(5) . .
Na1 O7 Gd1 O5 -83.5(5) 2_576 .
C19 O7 Gd1 O6 -20.7(7) . 2_766
Na1 O7 Gd1 O6 102.5(5) 2_576 2_766
C19 O7 Gd1 O8 4.3(5) . 2_676
Na1 O7 Gd1 O8 127.5(5) 2_576 2_676
C19 O7 Gd1 O9 -165.6(6) . .
Na1 O7 Gd1 O9 -42.4(5) 2_576 .
C19 O7 Gd1 O3 96.7(6) . .
Na1 O7 Gd1 O3 -140.2(5) 2_576 .
C19 O7 Gd1 O1 -75.7(6) . .
Na1 O7 Gd1 O1 47.4(5) 2_576 .
C19 O7 Gd1 O2 -109.0(6) . .
Na1 O7 Gd1 O2 14.2(5) 2_576 .
C19 O7 Gd1 O4 59.4(6) . .
Na1 O7 Gd1 O4 -177.4(5) 2_576 .
C19 O7 Gd1 Na1 24.4(6) . 2_676
Na1 O7 Gd1 Na1 147.5(5) 2_576 2_676
C1 O1 Gd1 O5 -10.2(6) . .
C1 O1 Gd1 O6 70.6(5) . 2_766
C1 O1 Gd1 O8 148.2(5) . 2_676
C1 O1 Gd1 O9 -75.9(5) . .
C1 O1 Gd1 O3 -154.7(5) . .
C1 O1 Gd1 O7 -141.7(5) . .
C1 O1 Gd1 O2 -1.9(4) . .
C1 O1 Gd1 O4 118.8(5) . .
C1 O1 Gd1 Na1 131.7(5) . 2_676
C1 O2 Gd1 O5 175.6(5) . .
C1 O2 Gd1 O6 -93.0(5) . 2_766
C1 O2 Gd1 O8 -31.4(5) . 2_676
C1 O2 Gd1 O9 96.3(5) . .
C1 O2 Gd1 O3 144.2(5) . .
C1 O2 Gd1 O7 44.1(5) . .
C1 O2 Gd1 O1 1.9(4) . .
C1 O2 Gd1 O4 -119.7(5) . .
C1 O2 Gd1 Na1 -65.5(5) . 2_676
C7 O4 Gd1 O5 -80.7(5) . .
Na1 O4 Gd1 O5 164.0(3) 2_676 .
C7 O4 Gd1 O6 -172.4(6) . 2_766
Na1 O4 Gd1 O6 72.4(3) 2_676 2_766
C7 O4 Gd1 O8 104.9(5) . 2_676
Na1 O4 Gd1 O8 -10.4(3) 2_676 2_676
C7 O4 Gd1 O9 -22.3(6) . .
Na1 O4 Gd1 O9 -137.6(3) 2_676 .
C7 O4 Gd1 O3 2.0(5) . .
Na1 O4 Gd1 O3 -113.2(4) 2_676 .
C7 O4 Gd1 O7 50.4(6) . .
Na1 O4 Gd1 O7 -64.9(3) 2_676 .
C7 O4 Gd1 O1 135.6(5) . .
Na1 O4 Gd1 O1 20.3(4) 2_676 .
C7 O4 Gd1 O2 -145.4(5) . .
Na1 O4 Gd1 O2 99.4(4) 2_676 .
C7 O4 Gd1 Na1 115.2(6) . 2_676
